data_7720878
loop_
_publ_author_name
'Beyer, Jooris'
'B&#xf6;hme, Michael'
'Rams, Micha&#x142;'
'N&#xe4;ther, Christian'
'Plass, Winfried'

_publ_section_title
;
 Disentangling anisotropy and exchange in Co(NCX)<sub>2</sub> (X = S, Se)
 chains <i>via</i> THz-EPR spectroscopy.
;
_journal_issue 17
_journal_name_full 'Dalton transactions (Cambridge, England : 2003)'
_journal_page_first 6954
_journal_page_last 6964
_journal_paper_doi 10.1039/d6dt00621c
_journal_volume 55
_journal_year 2026
_chemical_formula_moiety 'C12 H10 Co N4 Se2'
_chemical_formula_sum 'C12 H10 Co N4 Se2'
_chemical_formula_weight 427.09
_space_group_crystal_system triclinic
_space_group_IT_number 2
_space_group_name_Hall '-P 1'
_space_group_name_H-M_alt 'P -1'
_atom_sites_solution_hydrogens geom
_atom_sites_solution_primary dual
_audit_creation_date 2021-03-27
_audit_creation_method
;
Olex2 1.3-ac4
(compiled 2020.11.27 svn.r5f609507 for Rigaku Oxford Diffraction, GUI svn.r6214)
;
_audit_update_record
;
2026-01-15 deposited with the CCDC.	2026-04-14 downloaded from the CCDC.
;
_cell_angle_alpha 95.925(2)
_cell_angle_beta 97.808(2)
_cell_angle_gamma 112.002(2)
_cell_formula_units_Z 3
_cell_length_a 7.7633(2)
_cell_length_b 8.9175(2)
_cell_length_c 16.6894(3)
_cell_measurement_reflns_used 8170
_cell_measurement_temperature 100.00(10)
_cell_measurement_theta_max 79.2040
_cell_measurement_theta_min 5.4160
_cell_volume 1046.27(4)
_computing_cell_refinement 'CrysAlisPro 1.171.41.99a (Rigaku OD, 2021)'
_computing_data_collection 'CrysAlisPro 1.171.41.99a (Rigaku OD, 2021)'
_computing_data_reduction 'CrysAlisPro 1.171.41.99a (Rigaku OD, 2021)'
_computing_molecular_graphics 'Olex2 1.3-ac4 (Dolomanov et al., 2009)'
_computing_publication_material 'Olex2 1.3-ac4 (Dolomanov et al., 2009)'
_computing_structure_refinement 'SHELXL 2016/6 (Sheldrick, 2015)'
_computing_structure_solution 'SHELXT 2014/4 (Sheldrick, 2014)'
_diffrn_ambient_environment N~2~
_diffrn_ambient_temperature 100.00(10)
_diffrn_detector 'Hybrid Pixel Array Detector'
_diffrn_detector_area_resol_mean 10.0000
_diffrn_detector_type HyPix
_diffrn_measured_fraction_theta_full 0.999
_diffrn_measured_fraction_theta_max 0.975
_diffrn_measurement_details
;
List of Runs (angles in degrees, time in seconds):

  # Type    Start    End  Width  t~exp~   \w     \q     \k     \f   Frames
#--------------------------------------------------------------------------
  1  \w    -78.00 -12.00   0.50    3.09    --    0.00 -57.00-150.00  132
  2  \w    -65.00 -39.00   0.50    3.09    --    0.00 178.00-150.00   52
  3  \w     18.00  45.00   0.50    3.09    --    0.00 -99.00 -90.00   54
  4  \w      2.00  28.00   0.50    3.09    --    0.00 -99.00  90.00   52
  5  \w     -4.00  21.00   0.50    3.09    --    0.00 -57.00-150.00   50
  6  \w    -22.00  14.00   0.50   12.34    --  -66.39  15.00 120.00   72
  7  \w    -27.00   2.00   0.50   12.34    --  -66.39  30.00-120.00   58
  8  \w   -157.00 -58.00   0.50   12.34    --  -66.39   0.00 120.00  198
  9  \w    -24.00   6.00   0.50   12.34    --  -66.39  15.00 -30.00   60
 10  \w    -35.00   3.00   0.50   12.34    --  -66.39  30.00-180.00   76
 11  \w    -17.00  13.00   0.50   12.34    --  -66.39  15.00-150.00   60
 12  \w    -55.00  14.00   0.50   12.34    --  -66.39   0.00 120.00  138
 13  \w    106.00 142.00   0.50   12.34    --   66.39 125.00-150.00   72
 14  \w    -10.00  22.00   0.50   12.34    --   66.39 -15.00-180.00   64
 15  \w     37.00 112.00   0.50   12.34    --   66.39-125.00 -90.00  150
 16  \w    -19.00  32.00   0.50   12.34    --   66.39 -30.00 -30.00  102
 17  \w     53.00 102.00   0.50   12.34    --   66.39-125.00-180.00   98
 18  \w     35.00  60.00   0.50   12.34    --   66.39-125.00  30.00   50
 19  \w    -57.00 -32.00   0.50   10.00    -- -105.75  50.00 -60.00   50
 20  \w    -58.00 -23.00   0.50   10.00    -- -105.75 111.00-120.00   70
 21  \w    -56.00 -26.00   0.50   10.00    -- -105.75  50.00 120.00   60
 22  \w    -68.00 -24.00   0.50   10.00    -- -105.75 111.00   0.00   88
 23  \w    -54.00 -28.00   0.50   10.00    -- -105.75  50.00-150.00   52
 24  \w    -64.00 -38.00   0.50   10.00    -- -105.75  64.00  30.00   52
 25  \w    -55.00 -28.00   0.50   10.00    -- -105.75  50.00   0.00   54
 26  \w    -57.00 -31.00   0.50   10.00    -- -105.75  50.00  90.00   52
 27  \w    -52.00 -25.00   0.50   10.00    -- -105.75  50.00-180.00   54
 28  \w    -75.00 -30.00   0.50   10.00    -- -105.75  64.00-150.00   90
 29  \w    -57.00 -29.00   0.50   10.00    -- -105.75  50.00 -90.00   56
 30  \w     53.00 107.00   0.50   10.00    --  127.25-111.00  60.00  108
 31  \w    139.00 170.00   0.50   10.00    --  127.25  50.00 -30.00   62
 32  \w     93.00 133.00   0.50   10.00    --  127.25  50.00 -30.00   80
 33  \w     94.00 136.00   0.50   10.00    --  127.25  50.00-120.00   84
 34  \w     58.00 108.00   0.50   10.00    --  127.25-111.00 150.00  100
 35  \w     51.00  90.00   0.50   10.00    --  127.25   0.00  60.00   78
 36  \w     82.00 108.00   0.50   10.00    --  127.25-111.00 -60.00   52
 37  \w     47.00 103.00   0.50   10.00    --  127.25 -77.00 -30.00  112
 38  \w     54.00 100.00   0.50   10.00    --  127.25 -92.00 -60.00   92
 39  \w     49.00 107.00   0.50   10.00    --  127.25-111.00-150.00  116
 40  \w     58.00  96.00   0.50   10.00    --  127.25-111.00 120.00   76
 41  \w    134.00 174.00   0.50   10.00    --  127.25  38.00  90.00   80
 42  \w     55.00  81.00   0.50   10.00    --  127.25 -77.00-120.00   52
 43  \w     58.00  96.00   0.50   10.00    --  127.25 -92.00   0.00   76
 44  \w     82.00 108.00   0.50   10.00    --  127.25-111.00 -30.00   52
 45  \w     45.00  70.00   0.50   10.00    --  127.25-111.00 -30.00   50
 46  \w    152.00 178.00   0.50   10.00    --  127.25  77.00-180.00   52
 47  \w     86.00 116.00   0.50   10.00    --  127.25  38.00  90.00   60
 48  \w    102.00 166.00   0.50   10.00    --  127.25  50.00   0.00  128
 49  \w    103.00 170.00   0.50   10.00    --  127.25 111.00-150.00  134
 50  \w     90.00 122.00   0.50   10.00    --  127.25  77.00-180.00   64
 51  \w     45.00  97.00   0.50   10.00    --  127.25-111.00-180.00  104
 52  \w     45.00 101.00   0.50   10.00    --  127.25-111.00-120.00  112
 53  \w    143.00 178.00   0.50   10.00    --  127.25  64.00 -90.00   70
 54  \w     61.00  98.00   0.50   10.00    --  127.25-111.00 -90.00   74
 55  \w     76.00 107.00   0.50   10.00    --  127.25-111.00  30.00   62
 56  \w     67.00 108.00   0.50   10.00    --  127.25-111.00  90.00   82
 57  \w    104.00 147.00   0.50   10.00    --  127.25 111.00-120.00   86
 58  \w     97.00 134.00   0.50   10.00    --  127.25  64.00 -90.00   74
 59  \w    110.00 167.00   0.50   10.00    --  127.25   0.00  60.00  114
 60  \w     -1.00  24.00   0.50    3.09    --    0.00 -99.00 120.00   50
 61  \w     15.00  43.00   0.50    3.09    --    0.00 -99.00-120.00   56
 62  \w    -10.00  16.00   0.50   12.34    --  -66.39  15.00-180.00   52
 63  \w    -19.00  14.00   0.50   12.34    --  -66.39  15.00 150.00   66
 64  \w     69.00  95.00   0.50   12.34    --   66.39  61.00-180.00   52
 65  \w    116.00 143.00   0.50   12.34    --   66.39  61.00-180.00   54
 66  \w     66.00 103.00   0.50   12.34    --   66.39 -95.00 -90.00   74
 67  \w     21.00  47.00   0.50   12.34    --   66.39 -95.00 -90.00   52
 68  \w    -59.00 -29.00   0.50   10.00    -- -105.75  64.00 150.00   60
 69  \w     75.00 116.00   0.50   10.00    --  127.25 178.00 -30.00   82
 70  \w     56.00  98.00   0.50   10.00    --  127.25 -77.00  30.00   84
 71  \w    147.00 173.00   0.50   10.00    --  127.25  77.00-120.00   52
 72  \w     43.00  69.00   0.50   10.00    --  127.25 -92.00 -30.00   52
 73  \w     50.00  76.00   0.50   10.00    --  127.25-111.00 120.00   52
 74  \w     89.00 115.00   0.50   10.00    --  127.25  77.00-120.00   52
 75  \w     72.00  98.00   0.50   10.00    --  127.25 -92.00-150.00   52
 76  \w    153.00 178.00   0.50   10.00    --  127.25  77.00 150.00   50
 77  \w     42.00  68.00   0.50   10.00    --  127.25 -92.00-150.00   52
 78  \w     69.00  95.00   0.50   10.00    --  127.25 -77.00-120.00   52
 79  \w     83.00 108.00   0.50   10.00    --  127.25-111.00 120.00   50
 80  \w     76.00 107.00   0.50   10.00    --  127.25-114.00  17.00   62
 81  \w     45.00  71.00   0.50   10.00    --  127.25-111.00 -60.00   52
 82  \w    102.00 128.00   0.50   10.00    --  127.25  77.00 150.00   52
;
_diffrn_measurement_device 'four-circle diffractometer'
_diffrn_measurement_device_type 'XtaLAB Synergy, Dualflex, HyPix'
_diffrn_measurement_method '\w scans'
_diffrn_orient_matrix_type 'CrysAlisPro convention (1999,Acta A55,543-557)'
_diffrn_orient_matrix_UB_11 -0.0655348000
_diffrn_orient_matrix_UB_12 0.1428098000
_diffrn_orient_matrix_UB_13 -0.0025768000
_diffrn_orient_matrix_UB_21 0.1545133000
_diffrn_orient_matrix_UB_22 0.0998903000
_diffrn_orient_matrix_UB_23 0.0753897000
_diffrn_orient_matrix_UB_31 0.1390734000
_diffrn_orient_matrix_UB_32 0.0731537000
_diffrn_orient_matrix_UB_33 -0.0569404000
_diffrn_radiation_monochromator mirror
_diffrn_radiation_probe x-ray
_diffrn_radiation_type 'Cu K\a'
_diffrn_radiation_wavelength 1.54184
_diffrn_reflns_av_R_equivalents 0.0171
_diffrn_reflns_av_unetI/netI 0.0163
_diffrn_reflns_Laue_measured_fraction_full 0.999
_diffrn_reflns_Laue_measured_fraction_max 0.975
_diffrn_reflns_limit_h_max 9
_diffrn_reflns_limit_h_min -9
_diffrn_reflns_limit_k_max 11
_diffrn_reflns_limit_k_min -11
_diffrn_reflns_limit_l_max 20
_diffrn_reflns_limit_l_min -21
_diffrn_reflns_number 12936
_diffrn_reflns_point_group_measured_fraction_full 0.999
_diffrn_reflns_point_group_measured_fraction_max 0.975
_diffrn_reflns_theta_full 67.684
_diffrn_reflns_theta_max 80.779
_diffrn_reflns_theta_min 2.711
_diffrn_source 'micro-focus sealed X-ray tube'
_diffrn_source_type 'PhotonJet (Cu) X-ray Source'
_exptl_absorpt_coefficient_mu 15.534
_exptl_absorpt_correction_T_max 1.00000
_exptl_absorpt_correction_T_min 0.67144
_exptl_absorpt_correction_type multi-scan
_exptl_absorpt_process_details
;
CrysAlisPro 1.171.41.99a (Rigaku Oxford Diffraction, 2021)
Empirical absorption correction using spherical harmonics,
implemented in SCALE3 ABSPACK scaling algorithm.
;
_exptl_crystal_colour orange
_exptl_crystal_colour_primary orange
_exptl_crystal_density_diffrn 2.034
_exptl_crystal_description block
_exptl_crystal_F_000 615
_exptl_crystal_size_max 0.08
_exptl_crystal_size_mid 0.07
_exptl_crystal_size_min 0.04
_refine_diff_density_max 0.892
_refine_diff_density_min -0.762
_refine_diff_density_rms 0.122
_refine_ls_extinction_method none
_refine_ls_goodness_of_fit_ref 1.099
_refine_ls_hydrogen_treatment constr
_refine_ls_matrix_type full
_refine_ls_number_parameters 259
_refine_ls_number_reflns 4477
_refine_ls_number_restraints 0
_refine_ls_restrained_S_all 1.099
_refine_ls_R_factor_all 0.0339
_refine_ls_R_factor_gt 0.0327
_refine_ls_shift/su_max 0.001
_refine_ls_shift/su_mean 0.000
_refine_ls_structure_factor_coef Fsqd
_refine_ls_weighting_details 'w=1/[\s^2^(Fo^2^)+(0.0552P)^2^+1.3025P] where P=(Fo^2^+2Fc^2^)/3'
_refine_ls_weighting_scheme calc
_refine_ls_wR_factor_gt 0.0990
_refine_ls_wR_factor_ref 0.0998
_reflns_Friedel_coverage 0.000
_reflns_number_gt 4241
_reflns_number_total 4477
_reflns_threshold_expression 'I > 2\s(I)'
_cod_data_source_file d6dt00621c2.cif
_cod_data_source_block kse12
_cod_depositor_comments 'Adding full bibliography for 7720878--7720879.cif.'
_cod_database_code 7720878
_shelx_shelxl_version_number 2016/6
_chemical_oxdiff_formula C12H10N4Se2Co
_chemical_oxdiff_usercomment 'KSe12 Verzwillingt CoNCSePyridin'
_shelx_space_group_comment
;
The symmetry employed for this shelxl refinement is uniquely defined
by the following loop, which should always be used as a source of
symmetry information in preference to the above space-group names.
They are only intended as comments.
;
_reflns_odcompleteness_completeness 99.65
_reflns_odcompleteness_iscentric 1
_reflns_odcompleteness_theta 74.33
_olex2_refinement_description
;
1. Fixed Uiso
 At 1.2 times of:
  All C(H) groups
2.a Aromatic/amide H refined with riding coordinates:
 C11(H11), C12(H12), C13(H13), C14(H14), C15(H15), C21(H21), C22(H22),
 C23(H23), C24(H24), C25(H25), C31(H31), C32(H32), C33(H33), C34(H34), C35(H35)
;
_olex2_submission_special_instructions 'No special instructions were received'
_oxdiff_exptl_absorpt_empirical_details
;
Empirical correction (ABSPACK) includes:
- Absorption correction using spherical harmonics
- Frame scaling
;
_oxdiff_exptl_absorpt_empirical_full_max 1.546
_oxdiff_exptl_absorpt_empirical_full_min 0.733

loop_
_space_group_symop_operation_xyz
'x, y, z'
'-x, -y, -z'

loop_
_atom_site_label
_atom_site_type_symbol
_atom_site_fract_x
_atom_site_fract_y
_atom_site_fract_z
_atom_site_U_iso_or_equiv
_atom_site_adp_type
_atom_site_occupancy
_atom_site_site_symmetry_order
_atom_site_calc_flag
_atom_site_refinement_flags_posn
_atom_site_refinement_flags_adp
_atom_site_refinement_flags_occupancy
_atom_site_disorder_assembly
_atom_site_disorder_group
Co1 Co 0.32067(6) 0.32500(5) 0.33515(2) 0.01738(13) Uani 1 1 d . . . . .
Co2 Co 0.000000 0.000000 0.000000 0.01697(14) Uani 1 2 d S . P . .
N1 N 0.2895(3) 0.4489(3) 0.43951(15) 0.0218(5) Uani 1 1 d . . . . .
C1 C 0.2984(4) 0.5145(3) 0.50441(17) 0.0192(5) Uani 1 1 d . . . . .
Se1 Se 0.31480(4) 0.61924(3) 0.60546(2) 0.01959(10) Uani 1 1 d . . . . .
N2 N 0.3579(3) 0.1984(3) 0.23279(15) 0.0221(5) Uani 1 1 d . . . . .
C2 C 0.3648(4) 0.1475(3) 0.16726(18) 0.0202(5) Uani 1 1 d . . . . .
Se2 Se 0.37039(4) 0.06872(3) 0.06369(2) 0.01997(10) Uani 1 1 d . . . . .
N3 N -0.0501(3) 0.0872(3) 0.10933(15) 0.0207(5) Uani 1 1 d . . . . .
C3 C -0.0456(4) 0.1604(3) 0.17161(17) 0.0211(5) Uani 1 1 d . . . . .
Se3 Se -0.04050(4) 0.27275(3) 0.26904(2) 0.02019(10) Uani 1 1 d . . . . .
N11 N 0.4194(3) 0.5521(3) 0.28575(14) 0.0205(5) Uani 1 1 d . . . . .
C11 C 0.5303(4) 0.5758(3) 0.22923(17) 0.0251(5) Uani 1 1 d . . . . .
H11 H 0.567323 0.490118 0.210580 0.030 Uiso 1 1 calc R U . . .
C12 C 0.5936(4) 0.7200(4) 0.19679(18) 0.0284(6) Uani 1 1 d . . . . .
H12 H 0.669202 0.731064 0.155791 0.034 Uiso 1 1 calc R U . . .
C13 C 0.5446(4) 0.8474(4) 0.2251(2) 0.0294(6) Uani 1 1 d . . . . .
H13 H 0.587623 0.948010 0.204703 0.035 Uiso 1 1 calc R U . . .
C14 C 0.4319(4) 0.8247(3) 0.28374(19) 0.0291(6) Uani 1 1 d . . . . .
H14 H 0.396638 0.910039 0.304610 0.035 Uiso 1 1 calc R U . . .
C15 C 0.3709(4) 0.6764(3) 0.31173(17) 0.0269(6) Uani 1 1 d . . . . .
H15 H 0.290943 0.661402 0.351145 0.032 Uiso 1 1 calc R U . . .
N21 N 0.2177(3) 0.1045(3) 0.38820(14) 0.0209(5) Uani 1 1 d . . . . .
C21 C 0.2871(4) 0.1018(3) 0.46606(16) 0.0237(5) Uani 1 1 d . . . . .
H21 H 0.381596 0.199975 0.497794 0.028 Uiso 1 1 calc R U . . .
C22 C 0.2273(4) -0.0374(3) 0.50229(17) 0.0263(6) Uani 1 1 d . . . . .
H22 H 0.280844 -0.034679 0.557378 0.032 Uiso 1 1 calc R U . . .
C23 C 0.0881(4) -0.1807(4) 0.45667(19) 0.0278(6) Uani 1 1 d . . . . .
H23 H 0.044492 -0.278064 0.479789 0.033 Uiso 1 1 calc R U . . .
C24 C 0.0141(4) -0.1788(3) 0.37692(18) 0.0279(6) Uani 1 1 d . . . . .
H24 H -0.082349 -0.274888 0.344404 0.034 Uiso 1 1 calc R U . . .
C25 C 0.0822(4) -0.0353(3) 0.34494(17) 0.0241(5) Uani 1 1 d . . . . .
H25 H 0.030812 -0.035510 0.289898 0.029 Uiso 1 1 calc R U . . .
N31 N 0.0759(3) 0.2408(3) -0.03345(14) 0.0201(5) Uani 1 1 d . . . . .
C31 C 0.0031(4) 0.2603(3) -0.10753(17) 0.0233(5) Uani 1 1 d . . . . .
H31 H -0.085170 0.165869 -0.144336 0.028 Uiso 1 1 calc R U . . .
C32 C 0.0507(4) 0.4113(3) -0.13275(18) 0.0272(6) Uani 1 1 d . . . . .
H32 H -0.004198 0.420011 -0.185606 0.033 Uiso 1 1 calc R U . . .
C33 C 0.1794(4) 0.5493(3) -0.07975(19) 0.0276(6) Uani 1 1 d . . . . .
H33 H 0.215659 0.654373 -0.095691 0.033 Uiso 1 1 calc R U . . .
C34 C 0.2545(4) 0.5315(3) -0.00313(18) 0.0268(6) Uani 1 1 d . . . . .
H34 H 0.343048 0.624378 0.034542 0.032 Uiso 1 1 calc R U . . .
C35 C 0.1987(4) 0.3760(3) 0.01809(17) 0.0243(5) Uani 1 1 d . . . . .
H35 H 0.249461 0.364834 0.071167 0.029 Uiso 1 1 calc R U . . .

loop_
_atom_site_aniso_label
_atom_site_aniso_U_11
_atom_site_aniso_U_22
_atom_site_aniso_U_33
_atom_site_aniso_U_23
_atom_site_aniso_U_13
_atom_site_aniso_U_12
Co1 0.0201(2) 0.0158(2) 0.0143(3) 0.00148(19) 0.00285(19) 0.00529(19)
Co2 0.0199(3) 0.0151(3) 0.0144(3) 0.0013(2) 0.0031(2) 0.0056(2)
N1 0.0220(11) 0.0224(11) 0.0177(11) 0.0017(9) 0.0035(9) 0.0057(9)
C1 0.0192(12) 0.0165(12) 0.0203(13) 0.0048(10) 0.0041(10) 0.0045(10)
Se1 0.02153(16) 0.02020(16) 0.01589(16) 0.00065(11) 0.00323(11) 0.00766(12)
N2 0.0230(11) 0.0214(11) 0.0204(12) 0.0021(9) 0.0022(9) 0.0082(9)
C2 0.0211(13) 0.0150(12) 0.0213(13) 0.0020(10) 0.0027(10) 0.0041(10)
Se2 0.02070(16) 0.02097(16) 0.01662(16) 0.00039(11) 0.00333(11) 0.00721(12)
N3 0.0214(11) 0.0184(11) 0.0217(12) 0.0030(9) 0.0044(9) 0.0071(9)
C3 0.0230(13) 0.0193(12) 0.0202(13) 0.0047(10) 0.0056(10) 0.0066(10)
Se3 0.02205(16) 0.02078(16) 0.01655(16) 0.00026(11) 0.00358(11) 0.00790(12)
N11 0.0231(11) 0.0182(10) 0.0188(10) 0.0036(8) 0.0033(8) 0.0068(9)
C11 0.0252(13) 0.0252(13) 0.0245(13) 0.0039(11) 0.0054(10) 0.0095(11)
C12 0.0237(13) 0.0290(14) 0.0313(15) 0.0103(12) 0.0072(11) 0.0071(11)
C13 0.0248(14) 0.0241(14) 0.0366(16) 0.0113(12) 0.0013(12) 0.0065(11)
C14 0.0318(15) 0.0219(13) 0.0339(15) 0.0056(11) 0.0022(12) 0.0120(12)
C15 0.0299(14) 0.0264(14) 0.0266(14) 0.0042(11) 0.0061(11) 0.0132(12)
N21 0.0239(11) 0.0178(10) 0.0200(11) 0.0043(8) 0.0047(9) 0.0066(9)
C21 0.0243(13) 0.0217(13) 0.0217(13) 0.0041(10) 0.0023(10) 0.0060(10)
C22 0.0253(13) 0.0284(14) 0.0253(14) 0.0091(11) 0.0032(11) 0.0102(11)
C23 0.0261(14) 0.0233(13) 0.0351(16) 0.0123(12) 0.0082(12) 0.0083(11)
C24 0.0240(13) 0.0209(13) 0.0339(15) 0.0036(11) 0.0039(11) 0.0040(11)
C25 0.0248(13) 0.0211(13) 0.0241(13) 0.0032(10) 0.0022(10) 0.0073(11)
N31 0.0229(11) 0.0158(10) 0.0205(11) 0.0029(8) 0.0041(9) 0.0064(9)
C31 0.0235(13) 0.0225(13) 0.0225(13) 0.0042(10) 0.0039(10) 0.0078(10)
C32 0.0270(14) 0.0281(14) 0.0285(14) 0.0105(11) 0.0055(11) 0.0115(12)
C33 0.0239(13) 0.0204(13) 0.0390(16) 0.0097(12) 0.0064(12) 0.0081(11)
C34 0.0254(13) 0.0187(12) 0.0339(15) 0.0043(11) 0.0021(11) 0.0070(11)
C35 0.0237(13) 0.0236(13) 0.0244(13) 0.0027(10) 0.0011(10) 0.0094(11)

loop_
_atom_type_symbol
_atom_type_description
_atom_type_scat_dispersion_real
_atom_type_scat_dispersion_imag
_atom_type_scat_source
C C 0.0181 0.0091 'International Tables Vol C Tables 4.2.6.8 and 6.1.1.4'
H H 0.0000 0.0000 'International Tables Vol C Tables 4.2.6.8 and 6.1.1.4'
Co Co -2.3653 3.6143 'International Tables Vol C Tables 4.2.6.8 and 6.1.1.4'
N N 0.0311 0.0180 'International Tables Vol C Tables 4.2.6.8 and 6.1.1.4'
Se Se -0.7943 1.1372 'International Tables Vol C Tables 4.2.6.8 and 6.1.1.4'

loop_
_geom_angle_atom_site_label_1
_geom_angle_atom_site_label_2
_geom_angle_atom_site_label_3
_geom_angle
_geom_angle_site_symmetry_1
_geom_angle_site_symmetry_3
_geom_angle_publ_flag
N1 Co1 Se1 93.86(7) . 2_666 ?
N1 Co1 N2 178.14(8) . . ?
N1 Co1 Se3 87.99(7) . . ?
N1 Co1 N11 89.95(9) . . ?
N1 Co1 N21 87.60(9) . . ?
Se1 Co1 Se3 177.402(18) 2_666 . ?
N2 Co1 Se1 84.58(7) . 2_666 ?
N2 Co1 Se3 93.61(7) . . ?
N2 Co1 N11 91.02(9) . . ?
N2 Co1 N21 91.45(9) . . ?
N11 Co1 Se1 88.86(6) . 2_666 ?
N11 Co1 Se3 89.31(6) . . ?
N21 Co1 Se1 92.01(6) . 2_666 ?
N21 Co1 Se3 89.89(6) . . ?
N21 Co1 N11 177.45(8) . . ?
Se2 Co2 Se2 180.0 . 2 ?
N3 Co2 Se2 93.15(7) 2 2 ?
N3 Co2 Se2 86.85(7) . 2 ?
N3 Co2 Se2 93.15(7) . . ?
N3 Co2 Se2 86.85(7) 2 . ?
N3 Co2 N3 180.0 2 . ?
N3 Co2 N31 90.37(9) . 2 ?
N3 Co2 N31 90.37(9) 2 . ?
N3 Co2 N31 89.63(9) . . ?
N3 Co2 N31 89.63(9) 2 2 ?
N31 Co2 Se2 90.96(6) . . ?
N31 Co2 Se2 89.04(6) . 2 ?
N31 Co2 Se2 90.96(6) 2 2 ?
N31 Co2 Se2 89.04(6) 2 . ?
N31 Co2 N31 180.0 2 . ?
C1 N1 Co1 168.4(2) . . ?
N1 C1 Se1 179.2(3) . . ?
C1 Se1 Co1 97.45(9) . 2_666 ?
C2 N2 Co1 166.1(2) . . ?
N2 C2 Se2 178.6(3) . . ?
C2 Se2 Co2 96.27(9) . . ?
C3 N3 Co2 167.0(2) . . ?
N3 C3 Se3 179.4(3) . . ?
C3 Se3 Co1 95.79(9) . . ?
C11 N11 Co1 122.36(19) . . ?
C11 N11 C15 117.2(2) . . ?
C15 N11 Co1 120.42(19) . . ?
N11 C11 C12 123.0(3) . . ?
C13 C12 C11 119.0(3) . . ?
C14 C13 C12 118.4(3) . . ?
C13 C14 C15 119.2(3) . . ?
N11 C15 C14 123.1(3) . . ?
C21 N21 Co1 121.10(18) . . ?
C21 N21 C25 117.3(2) . . ?
C25 N21 Co1 121.57(19) . . ?
N21 C21 C22 123.1(3) . . ?
C23 C22 C21 118.8(3) . . ?
C24 C23 C22 118.6(3) . . ?
C23 C24 C25 119.2(3) . . ?
N21 C25 C24 123.0(3) . . ?
C31 N31 Co2 120.85(18) . . ?
C35 N31 Co2 121.61(19) . . ?
C35 N31 C31 117.5(2) . . ?
N31 C31 C32 123.1(3) . . ?
C33 C32 C31 118.9(3) . . ?
C32 C33 C34 118.7(3) . . ?
C33 C34 C35 119.1(3) . . ?
N31 C35 C34 122.6(3) . . ?

loop_
_geom_bond_atom_site_label_1
_geom_bond_atom_site_label_2
_geom_bond_distance
_geom_bond_site_symmetry_2
_geom_bond_publ_flag
Co1 N1 2.057(2) . ?
Co1 Se1 2.7055(5) 2_666 ?
Co1 N2 2.063(2) . ?
Co1 Se3 2.7149(5) . ?
Co1 N11 2.173(2) . ?
Co1 N21 2.160(2) . ?
Co2 Se2 2.7365(3) . ?
Co2 Se2 2.7365(3) 2 ?
Co2 N3 2.053(2) 2 ?
Co2 N3 2.053(2) . ?
Co2 N31 2.158(2) . ?
Co2 N31 2.158(2) 2 ?
N1 C1 1.157(4) . ?
C1 Se1 1.806(3) . ?
N2 C2 1.156(4) . ?
C2 Se2 1.810(3) . ?
N3 C3 1.158(4) . ?
C3 Se3 1.807(3) . ?
N11 C11 1.342(4) . ?
N11 C15 1.348(4) . ?
C11 C12 1.389(4) . ?
C12 C13 1.386(4) . ?
C13 C14 1.380(4) . ?
C14 C15 1.382(4) . ?
N21 C21 1.344(3) . ?
N21 C25 1.344(3) . ?
C21 C22 1.386(4) . ?
C22 C23 1.386(4) . ?
C23 C24 1.380(4) . ?
C24 C25 1.383(4) . ?
N31 C31 1.344(3) . ?
N31 C35 1.344(3) . ?
C31 C32 1.384(4) . ?
C32 C33 1.382(4) . ?
C33 C34 1.382(4) . ?
C34 C35 1.389(4) . ?
